data_2100676
loop_
_publ_author_name
'Marcin Podsiad{\l}o'
'Kamil F. Dziubek'
'Marek Szafranski'
'Andrzej Katrusiak'

_publ_contact_author_fax +48(61)8658008
_publ_contact_author_phone +48(61)8291443
_publ_section_title
;
 Molecular interactions in crystalline dibromomethane and
 diiodomethane, and the stabilities of their high-pressure and
 low-temperature phases
;
_journal_coeditor_code BK5037
_journal_date_accepted 2006-08-30
_journal_date_recd_electronic 2006-05-24
_journal_issue 6
_journal_name_full 'Acta Crystallographica Section B'
_journal_page_first 1090
_journal_page_last 1098
_journal_paper_category FA
_journal_paper_doi 10.1107/S0108768106034963
_journal_volume 62
_journal_year 2006
_chemical_formula_moiety 'C H2 Br2'
_chemical_formula_sum 'C H2 Br2'
_chemical_formula_weight 173.85
_chemical_melting_point 221
_chemical_name_common 'methylene bromide'
_chemical_name_systematic
;
Dibromomethane
;
_space_group_IT_number 15
_symmetry_cell_setting monoclinic
_symmetry_space_group_name_Hall '-C 2yc'
_symmetry_space_group_name_H-M 'C 1 2/c 1'
_atom_sites_solution_hydrogens geom
_atom_sites_solution_primary direct
_atom_sites_solution_secondary difmap
_audit_creation_method SHELXL-97
_cell_angle_alpha 90.00
_cell_angle_beta 109.51(3)
_cell_angle_gamma 90.00
_cell_formula_units_Z 8
_cell_length_a 12.031(2)
_cell_length_b 4.3385(9)
_cell_length_c 14.795(3)
_cell_measurement_reflns_used 1495
_cell_measurement_temperature 293(2)
_cell_measurement_theta_max 30.13
_cell_measurement_theta_min 5.07
_cell_volume 727.9(3)
_computing_cell_refinement 'CrysAlis (Oxford Diffraction, 2004)'
_computing_data_collection 'CrysAlis (Oxford Diffraction, 2004)'
_computing_data_reduction 'CrysAlis (Oxford Diffraction, 2004)'
_computing_molecular_graphics 'XP (Siemens, 1990)'
_computing_publication_material 'SHELXL-97 (Sheldrick, 1997)'
_computing_structure_refinement 'SHELXL-97 (Sheldrick, 1997)'
_computing_structure_solution 'SHELXS-97 (Sheldrick, 1990)'
_diffrn_ambient_temperature 293(2)
_diffrn_measured_fraction_theta_full 0.309
_diffrn_measured_fraction_theta_max 0.309
_diffrn_measurement_device_type 'Kuma KM4CCD \k geometry'
_diffrn_measurement_method '\w scans'
_diffrn_radiation_monochromator graphite
_diffrn_radiation_source 'fine-focus sealed tube'
_diffrn_radiation_type MoK\a
_diffrn_radiation_wavelength 0.71073
_diffrn_reflns_av_R_equivalents 0.1775
_diffrn_reflns_av_sigmaI/netI 0.1728
_diffrn_reflns_limit_h_max 16
_diffrn_reflns_limit_h_min -15
_diffrn_reflns_limit_k_max 5
_diffrn_reflns_limit_k_min -6
_diffrn_reflns_limit_l_max 13
_diffrn_reflns_limit_l_min -14
_diffrn_reflns_number 2222
_diffrn_reflns_theta_full 30.13
_diffrn_reflns_theta_max 30.13
_diffrn_reflns_theta_min 5.07
_exptl_absorpt_coefficient_mu 21.996
_exptl_absorpt_correction_T_max 0.09
_exptl_absorpt_correction_T_min 0.03
_exptl_absorpt_correction_type analytical
_exptl_absorpt_process_details
;
Katrusiak, A. (2003). REDSHADE - Program for correcting
reflections intensities for DAC absorption, gasket shadowing
and sample crystal absorption. Adam Mickiewicz University, Pozna\'n.
Katrusiak, A. (2004). Z. Kristallogr. 219, 461-467
;
_exptl_crystal_colour colourless
_exptl_crystal_density_diffrn 3.173
_exptl_crystal_density_method 'not measured'
_exptl_crystal_description cylinder
_exptl_crystal_F_000 624
_exptl_crystal_size_max 0.47
_exptl_crystal_size_mid 0.47
_exptl_crystal_size_min 0.10
_refine_diff_density_max 0.575
_refine_diff_density_min -0.572
_refine_ls_extinction_coef 0.0017(9)
_refine_ls_extinction_expression Fc^*^=kFc[1+0.001xFc^2^\l^3^/sin(2\q)]^-1/4^
_refine_ls_extinction_method SHELXL
_refine_ls_goodness_of_fit_ref 0.891
_refine_ls_hydrogen_treatment constr
_refine_ls_matrix_type full
_refine_ls_number_parameters 25
_refine_ls_number_reflns 330
_refine_ls_number_restraints 0
_refine_ls_restrained_S_all 0.891
_refine_ls_R_factor_all 0.1616
_refine_ls_R_factor_gt 0.0676
_refine_ls_shift/su_max 0.000
_refine_ls_shift/su_mean 0.000
_refine_ls_structure_factor_coef Fsqd
_refine_ls_weighting_details 'calc w=1/[\s^2^(Fo^2^)+(0.0650P)^2^+0.0000P] where P=(Fo^2^+2Fc^2^)/3'
_refine_ls_weighting_scheme calc
_refine_ls_wR_factor_gt 0.1293
_refine_ls_wR_factor_ref 0.1486
_reflns_number_gt 170
_reflns_number_total 330
_reflns_threshold_expression >4sigma(I)
_cod_data_source_file bk5037.cif
_cod_data_source_block 1dbm
_cod_depositor_comments
;
The following automatic conversions were performed:
'_symmetry_cell_setting' value 'Monoclinic' changed to 'monoclinic'
according to '/home/saulius/struct/CIF-dictionaries/cif_core.dic'
dictionary named 'cif_core.dic' version 2.4.1 from 2010-06-29.

Automatic conversion script
Id: cif_fix_enum 1527 2010-12-29 10:47:43Z saulius 

The following automatic conversions were performed:

'_symmetry_cell_setting' value 'Monoclinic' changed to 'monoclinic'
according to /home/saulius/struct/CIF-dictionaries/cif_core.dic
dictionary named 'cif_core.dic' version 2.4.1 from 2010-06-29.

Automatic conversion script
Id: cif_fix_values 1715 2011-07-08 13:25:40Z adriana 
;
_cod_original_sg_symbol_H-M 'C 2 / c'
_cod_database_code 2100676

loop_
_symmetry_equiv_pos_as_xyz
'x, y, z'
'-x, y, -z+1/2'
'x+1/2, y+1/2, z'
'-x+1/2, y+1/2, -z+1/2'
'-x, -y, -z'
'x, -y, z-1/2'
'-x+1/2, -y+1/2, -z'
'x+1/2, -y+1/2, z-1/2'

loop_
_atom_site_type_symbol
_atom_site_label
_atom_site_fract_x
_atom_site_fract_y
_atom_site_fract_z
_atom_site_U_iso_or_equiv
_atom_site_adp_type
_atom_site_calc_flag
_atom_site_refinement_flags
_atom_site_occupancy
Br Br1 0.0797(3) 0.6831(5) 0.1273(4) 0.062(4) Uani d . 1
Br Br2 0.3469(3) 0.6580(5) 0.1305(4) 0.067(4) Uani d . 1
C C1 0.206(2) 0.425(3) 0.127(3) 0.019(4) Uiso d . 1
H H1 0.1812 0.2970 0.0701 0.023 Uiso calc R 1
H H2 0.2255 0.2894 0.1825 0.023 Uiso calc R 1

loop_
_atom_site_aniso_label
_atom_site_aniso_U_11
_atom_site_aniso_U_22
_atom_site_aniso_U_33
_atom_site_aniso_U_12
_atom_site_aniso_U_13
_atom_site_aniso_U_23
Br1 0.048(4) 0.0584(15) 0.085(11) -0.0030(14) 0.030(6) -0.003(2)
Br2 0.052(4) 0.0551(15) 0.105(12) 0.0050(14) 0.038(7) 0.005(2)

loop_
_atom_type_symbol
_atom_type_description
_atom_type_scat_dispersion_real
_atom_type_scat_dispersion_imag
_atom_type_scat_source
C C 0.0033 0.0016 'International Tables Vol C Tables 4.2.6.8 and 6.1.1.4'
H H 0.0000 0.0000 'International Tables Vol C Tables 4.2.6.8 and 6.1.1.4'
Br Br -0.2901 2.4595 'International Tables Vol C Tables 4.2.6.8 and 6.1.1.4'

loop_
_geom_angle_atom_site_label_1
_geom_angle_atom_site_label_2
_geom_angle_atom_site_label_3
_geom_angle
Br1 C1 Br2 112.5(7)
Br1 C1 H1 109.1
Br2 C1 H1 109.1
Br1 C1 H2 109.1
Br2 C1 H2 109.1
H1 C1 H2 107.8

loop_
_geom_bond_atom_site_label_1
_geom_bond_atom_site_label_2
_geom_bond_distance
Br1 C1 1.888(15)
Br2 C1 1.961(16)
C1 H1 0.9700
C1 H2 0.9700

loop_
_cod_related_entry_id
_cod_related_entry_database
_cod_related_entry_code
1 ChemSpider 2916
